data_2106815
loop_
_publ_author_name
'Alberti, A.'
'Vezzalini, G.'

_publ_section_title
;
 A partially disordered natrolite: Relationships between cell parameters
 and Si-Al distribution
;
_journal_name_full 'Acta Crystallographica B (24,1968-38,1982)'
_journal_page_first 781
_journal_page_last 788
_journal_volume 37
_journal_year 1981
_chemical_formula_sum 'Al16.32 Ca0.32 H32 Na15.68 O96 Si23.68'
_chemical_name_systematic '(Na15.68 Ca0.32) (Al16.32 Si23.68 O80) (H2 O)16'
_space_group_IT_number 43
_symmetry_space_group_name_Hall 'F 2 -2d'
_symmetry_space_group_name_H-M 'F d d 2'
_cell_angle_alpha 90
_cell_angle_beta 90
_cell_angle_gamma 90
_cell_formula_units_Z 1
_cell_length_a 18.354
_cell_length_b 18.586
_cell_length_c 6.608
_cell_volume 2254.170
_citation_journal_id_ASTM ACBCAR
_cod_data_source_file Alberti_ACBCAR_1981_1405.cif
_cod_data_source_block H32Al16.32Ca0.32Na15.68O96Si23.68
_cod_original_cell_volume 2254.17
_cod_original_formula_sum 'H32 Al16.32 Ca0.32 Na15.68 O96 Si23.68'
_cod_database_code 2106815

loop_
_symmetry_equiv_pos_as_xyz
x,y,z
-x,-y,z
-x+1/4,y+1/4,z+1/4
x+3/4,-y+3/4,z+1/4
x,y+1/2,z+1/2
-x,-y+1/2,z+1/2
-x+1/4,y+3/4,z+3/4
x+3/4,-y+5/4,z+3/4
x+1/2,y,z+1/2
-x+1/2,-y,z+1/2
-x+3/4,y+1/4,z+3/4
x+5/4,-y+3/4,z+3/4
x+1/2,y+1/2,z
-x+1/2,-y+1/2,z
-x+3/4,y+3/4,z+1/4
x+5/4,-y+5/4,z+1/4

loop_
_atom_site_label
_atom_site_type_symbol
_atom_site_fract_x
_atom_site_fract_y
_atom_site_fract_z
_atom_site_occupancy
_atom_site_U_iso_or_equiv
O2 O-2 0.0701 0.1816 0.614 1 0.0
O3 O-2 0.098 0.0354 0.505 1 0.0
O6 O-2 0.0577 0.1895 0.115 1 0.0
Si3 Si+4 0.0378 0.0944 0.618 0.16 0.0
O4 O-2 0.2079 0.1533 0.7285 1 0.0
Ca1 Ca+2 0.2213 0.0305 0.6207 0.02 0.0
Al1 Al+3 0 0 0 0.12 0.0
Si1 Si+4 0 0 0 0.88 0.0
O5 O-2 0.1799 0.2278 0.3907 1 0.0
Al3 Al+3 0.0378 0.0944 0.618 0.84 0.0
Na1 Na+1 0.2213 0.0305 0.6207 0.98 0.0
Al2 Al+3 0.154 0.2112 0.6245 0.12 0.0
Si2 Si+4 0.154 0.2112 0.6245 0.88 0.0
O1 O-2 0.023 0.0689 0.8664 1 0.0
